data_2016086
loop_
_publ_author_name
'Redhammer, G\"unther J.'
'Roth, Georg'
'Amthauer, Georg'

_publ_section_title
;
 Ca~3~GeO~4~Cl~2~ with a norbergite-like structure
;
_journal_coeditor_code EM3006
_journal_issue 8
_journal_name_full 'Acta Crystallographica Section C'
_journal_page_first i69
_journal_page_last i72
_journal_paper_doi 10.1107/S0108270107030478
_journal_volume 63
_journal_year 2007
_chemical_formula_iupac 'Ca3 Ge O4 Cl2'
_chemical_formula_moiety 'Ca3 Cl2 Ge O4'
_chemical_formula_sum 'Ca3 Cl2 Ge O4'
_chemical_formula_weight 327.73
_chemical_name_systematic
;
tricalcium monogermanate dichloride
;
_space_group_crystal_system orthorhombic
_space_group_IT_number 62
_space_group_name_Hall '-P 2ac 2n'
_space_group_name_H-M_alt 'P n m a'
_symmetry_space_group_name_Hall '-P 2ac 2n'
_symmetry_space_group_name_H-M 'P n m a'
_audit_creation_method 'WinGX routine CIF_UPDATE'
_cell_angle_alpha 90
_cell_angle_beta 90
_cell_angle_gamma 90
_cell_formula_units_Z 4
_cell_length_a 11.7045(8)
_cell_length_b 10.3432(7)
_cell_length_c 5.7082(4)
_cell_measurement_reflns_used 7524
_cell_measurement_temperature 295(2)
_cell_measurement_theta_max 28.8
_cell_measurement_theta_min 2.8
_cell_volume 691.05(8)
_computing_cell_refinement 'SAINT-Plus (Bruker, 2001)'
_computing_data_collection 'SMART (Bruker, 2001) [or APEX2?]'
_computing_data_reduction SAINT-Plus
_computing_molecular_graphics 'DIAMOND (Brandenburg, 1999)'
_computing_publication_material 'WinGX (Version 1.70.01; Farrugia 1999)'
_computing_structure_refinement 'SHELXL97 (Sheldrick, 1997)'
_computing_structure_solution 'SHELXS97 (Sheldrick, 1997)'
_diffrn_measured_fraction_theta_full 0.968
_diffrn_measured_fraction_theta_max 0.968
_diffrn_measurement_device 'three-circle diffractometer'
_diffrn_measurement_device_type 'Bruker SMART APEX'
_diffrn_measurement_method 'rotation, \w scans at 4 different \f positions'
_diffrn_radiation_type MoK\a
_diffrn_radiation_wavelength 0.71073
_diffrn_reflns_av_R_equivalents 0.0472
_diffrn_reflns_limit_h_max 15
_diffrn_reflns_limit_h_min -15
_diffrn_reflns_limit_k_max 13
_diffrn_reflns_limit_k_min -13
_diffrn_reflns_limit_l_max 7
_diffrn_reflns_limit_l_min -7
_diffrn_reflns_number 7796
_diffrn_reflns_theta_full 28.71
_diffrn_reflns_theta_max 28.71
_diffrn_reflns_theta_min 3.48
_diffrn_standards_decay_% 0
_diffrn_standards_interval_count 0
_diffrn_standards_interval_time 0
_diffrn_standards_number 0
_exptl_absorpt_coefficient_mu 7.372
_exptl_absorpt_correction_T_max 0.44
_exptl_absorpt_correction_T_min 0.27
_exptl_absorpt_correction_type numerical
_exptl_absorpt_process_details '(via equivalents using X-SHAPE; Stoe & Cie, 1996)'
_exptl_crystal_colour colourless
_exptl_crystal_density_diffrn 3.15
_exptl_crystal_density_method 'not measured'
_exptl_crystal_description cuboid
_exptl_crystal_F_000 632
_exptl_crystal_size_max 0.19
_exptl_crystal_size_mid 0.17
_exptl_crystal_size_min 0.11
_refine_diff_density_max 1.045
_refine_diff_density_min -0.512
_refine_ls_extinction_coef 0.0324(16)
_refine_ls_extinction_expression Fc^*^=kFc[1+0.001xFc^2^\l^3^/sin(2\q)]^-1/4^
_refine_ls_extinction_method SHELXL97
_refine_ls_goodness_of_fit_ref 1.148
_refine_ls_hydrogen_treatment noref
_refine_ls_matrix_type full
_refine_ls_number_parameters 53
_refine_ls_number_reflns 908
_refine_ls_number_restraints 0
_refine_ls_restrained_S_all 1.148
_refine_ls_R_factor_gt 0.0246
_refine_ls_shift/su_max 0
_refine_ls_structure_factor_coef Fsqd
_refine_ls_weighting_details 'calc w=1/[\s^2^(Fo^2^)+(0.0302P)^2^+0.5214P] where P=(Fo^2^+2Fc^2^)/3'
_refine_ls_weighting_scheme calc
_refine_ls_wR_factor_ref 0.057
_reflns_number_gt 880
_reflns_number_total 908
_reflns_threshold_expression I>2sigma(I)
_cod_data_source_file em3006.cif
_cod_data_source_block I
_cod_database_code 2016086
_cod_database_fobs_code 2016086

loop_
_symmetry_equiv_pos_as_xyz
'x, y, z'
'-x+1/2, -y, z+1/2'
'x+1/2, -y+1/2, -z+1/2'
'-x, y+1/2, -z'
'-x, -y, -z'
'x-1/2, y, -z-1/2'
'-x-1/2, y-1/2, z-1/2'
'x, -y-1/2, z'

loop_
_atom_site_type_symbol
_atom_site_label
_atom_site_fract_x
_atom_site_fract_y
_atom_site_fract_z
_atom_site_U_iso_or_equiv
_atom_site_adp_type
_atom_site_calc_flag
_atom_site_refinement_flags
_atom_site_occupancy
Ge Ge1 0.27873(3) 0.25 0.17883(6) 0.00980(15) Uani d S 1
Ca Ca1 0.33637(4) 0.08012(4) 0.61786(8) 0.01406(16) Uani d . 1
Ca Ca2 0.03976(6) 0.25 0.39747(12) 0.01485(18) Uani d S 1
Cl Cl1 0.07046(6) 0.06716(7) 0.75132(13) 0.0294(2) Uani d . 1
O O1 0.19748(15) 0.11792(16) 0.2774(3) 0.0143(3) Uani d . 1
O O2 0.3352(2) 0.25 -0.1034(4) 0.0147(5) Uani d S 1
O O3 0.3966(2) 0.25 0.3725(4) 0.0129(5) Uani d S 1

loop_
_atom_site_aniso_label
_atom_site_aniso_U_11
_atom_site_aniso_U_22
_atom_site_aniso_U_33
_atom_site_aniso_U_12
_atom_site_aniso_U_13
_atom_site_aniso_U_23
Ge1 0.0098(2) 0.0103(2) 0.0094(2) 0 0.00101(12) 0
Ca1 0.0189(3) 0.0108(2) 0.0124(3) -0.00092(17) 0.00031(18) 0.00070(16)
Ca2 0.0103(3) 0.0200(4) 0.0142(3) 0 -0.0004(2) 0
Cl1 0.0243(4) 0.0374(4) 0.0264(4) 0.0121(3) 0.0068(3) 0.0170(3)
O1 0.0140(8) 0.0122(8) 0.0166(8) -0.0031(6) 0.0036(7) -0.0003(7)
O2 0.0179(12) 0.0150(11) 0.0112(11) 0 0.0037(9) 0
O3 0.0120(11) 0.0154(12) 0.0113(11) 0 -0.0021(9) 0

loop_
_atom_type_symbol
_atom_type_description
_atom_type_scat_dispersion_real
_atom_type_scat_dispersion_imag
_atom_type_scat_source
O O 0.0106 0.006 'International Tables Vol C Tables 4.2.6.8 and 6.1.1.4'
Ca Ca 0.2262 0.3064 'International Tables Vol C Tables 4.2.6.8 and 6.1.1.4'
Ge Ge 0.1547 1.8001 'International Tables Vol C Tables 4.2.6.8 and 6.1.1.4'
Cl Cl 0.1484 0.1585 'International Tables Vol C Tables 4.2.6.8 and 6.1.1.4'

loop_
_geom_angle_atom_site_label_1
_geom_angle_atom_site_label_2
_geom_angle_atom_site_label_3
_geom_angle_site_symmetry_1
_geom_angle_site_symmetry_3
_geom_angle
_geom_angle_publ_flag
O2 Ge1 O1 . . 120.11(7) yes
O1 Ge1 O1 8_565 . 102.07(11) yes
O2 Ge1 O3 . . 106.40(11) yes
O1 Ge1 O3 . . 102.83(7) yes
O1 Ca1 O3 2 . 164.03(7) ?
O1 Ca1 O2 2 1_556 113.43(6) ?
O3 Ca1 O2 . 1_556 81.25(6) ?
O1 Ca1 O1 2 . 109.27(4) ?
O3 Ca1 O1 . . 67.97(7) ?
O2 Ca1 O1 1_556 . 113.08(7) ?
O1 Ca1 Cl1 2 2_554 82.96(5) ?
O3 Ca1 Cl1 . 2_554 81.11(5) ?
O2 Ca1 Cl1 1_556 2_554 154.73(6) ?
O1 Ca1 Cl1 . 2_554 76.36(4) ?
O1 Ca1 Cl1 2 6_657 91.16(5) ?
O3 Ca1 Cl1 . 6_657 84.44(6) ?
O2 Ca1 Cl1 1_556 6_657 82.20(6) ?
O1 Ca1 Cl1 . 6_657 144.83(4) ?
Cl1 Ca1 Cl1 2_554 6_657 78.22(3) ?
O3 Ca2 O1 6_556 8_565 111.93(7) ?
O3 Ca2 O1 6_556 . 111.93(7) ?
O1 Ca2 O1 8_565 . 69.50(8) ?
O3 Ca2 O2 6_556 6_556 68.74(8) ?
O1 Ca2 O2 8_565 6_556 144.83(4) ?
O1 Ca2 O2 . 6_556 144.83(4) ?
O3 Ca2 Cl1 6_556 8_565 125.78(4) ?
O1 Ca2 Cl1 8_565 8_565 73.83(5) ?
O1 Ca2 Cl1 . 8_565 119.62(5) ?
O2 Ca2 Cl1 6_556 8_565 78.26(4) ?
O3 Ca2 Cl1 6_556 . 125.78(4) ?
O1 Ca2 Cl1 8_565 . 119.62(5) ?
O1 Ca2 Cl1 . . 73.83(5) ?
O2 Ca2 Cl1 6_556 . 78.26(4) ?
Cl1 Ca2 Cl1 8_565 . 85.34(4) ?

loop_
_geom_bond_atom_site_label_1
_geom_bond_atom_site_label_2
_geom_bond_site_symmetry_2
_geom_bond_distance
_geom_bond_publ_flag
Ge1 O2 . 1.742(2) yes
Ge1 O1 8_565 1.7570(17) no
Ge1 O1 . 1.7570(17) yes
Ge1 O3 . 1.767(2) yes
Ca1 O1 2 2.2764(18) yes
Ca1 O3 . 2.3549(16) yes
Ca1 O2 1_556 2.3703(16) yes
Ca1 O1 . 2.5638(19) yes
Ca1 Cl1 2_554 2.8084(8) yes
Ca1 Cl1 6_657 2.8429(9) yes
Ca2 O3 6_556 2.277(2) yes
Ca2 O1 8_565 2.3967(18) no
Ca2 O1 . 2.3967(18) yes
Ca2 O2 6_556 2.667(3) yes
Ca2 Cl1 8_565 2.7903(8) yes
Ca2 Cl1 . 2.7903(8) no
